data_1518980
loop_
_publ_author_name
'William M. Kerlin'
'Frederic Poineau'
'Paul M. Forster'
'Kenneth R. Czerwinski'
'Alfred P. Sattelberger'

_publ_section_title
;
 Hydrothermal synthesis and solid-state structures of polynuclear
 technetium iodide compounds
;
_journal_name_full 'Inorganica Chimica Acta'
_journal_page_first 329
_journal_page_last 335
_journal_volume 424
_journal_year 2015
_chemical_formula_moiety 'I13 K Tc8'
_chemical_formula_sum 'I13 K Tc8'
_chemical_formula_weight 2480.08
_space_group_crystal_system monoclinic
_space_group_IT_number 14
_space_group_name_Hall '-P 2yn'
_space_group_name_H-M_alt 'P 1 21/n 1'
_symmetry_space_group_name_Hall '-P 2yn'
_symmetry_space_group_name_H-M 'P 1 21/n 1'
_atom_sites_solution_hydrogens .
_cell_angle_alpha 90
_cell_angle_beta 102.3090(10)
_cell_angle_gamma 90
_cell_formula_units_Z 2
_cell_length_a 8.0018(5)
_cell_length_b 14.5125(10)
_cell_length_c 13.1948(9)
_cell_measurement_reflns_used 3710
_cell_measurement_temperature 100(2)
_cell_measurement_theta_max 28.281
_cell_measurement_theta_min 2.113
_cell_volume 1497.04(17)
_computing_structure_refinement 'SHELXL-2013 (Sheldrick, 2013)'
_diffrn_ambient_temperature 100(2)
_diffrn_measured_fraction_theta_full 0.997
_diffrn_measured_fraction_theta_max 0.998
_diffrn_measurement_device_type NA
_diffrn_measurement_method NA
_diffrn_radiation_type MoK\a
_diffrn_radiation_wavelength 0.71073
_diffrn_reflns_av_unetI/netI 0.0210
_diffrn_reflns_Laue_measured_fraction_full 0.997
_diffrn_reflns_Laue_measured_fraction_max 0.998
_diffrn_reflns_limit_h_max 10
_diffrn_reflns_limit_h_min -10
_diffrn_reflns_limit_k_max 19
_diffrn_reflns_limit_k_min -19
_diffrn_reflns_limit_l_max 17
_diffrn_reflns_limit_l_min -17
_diffrn_reflns_number 5888
_diffrn_reflns_point_group_measured_fraction_full 0.997
_diffrn_reflns_point_group_measured_fraction_max 0.998
_diffrn_reflns_theta_full 25.242
_diffrn_reflns_theta_max 28.281
_diffrn_reflns_theta_min 2.113
_diffrn_source NA
_exptl_absorpt_coefficient_mu 17.114
_exptl_absorpt_correction_T_max 0.746634
_exptl_absorpt_correction_T_min 0.387931
_exptl_absorpt_correction_type multi-scan
_exptl_absorpt_process_details 'SADABS-2012/1 (Bruker, 2012)'
_exptl_crystal_colour black
_exptl_crystal_density_diffrn 5.486
_exptl_crystal_description rectangular
_exptl_crystal_F_000 2104
_exptl_crystal_size_max 0.2
_exptl_crystal_size_mid 0.2
_exptl_crystal_size_min 0.05
_refine_diff_density_max 2.499
_refine_diff_density_min -1.261
_refine_diff_density_rms 0.339
_refine_ls_extinction_coef .
_refine_ls_extinction_method none
_refine_ls_goodness_of_fit_ref 1.092
_refine_ls_hydrogen_treatment undef
_refine_ls_matrix_type full
_refine_ls_number_parameters 106
_refine_ls_number_reflns 3710
_refine_ls_number_restraints 37
_refine_ls_restrained_S_all 1.086
_refine_ls_R_factor_all 0.0353
_refine_ls_R_factor_gt 0.0277
_refine_ls_shift/su_max 0.001
_refine_ls_shift/su_mean 0.000
_refine_ls_structure_factor_coef Fsqd
_refine_ls_weighting_details 'w=1/[\s^2^(Fo^2^)+(0.0166P)^2^+32.4927P] where P=(Fo^2^+2Fc^2^)/3'
_refine_ls_weighting_scheme calc
_refine_ls_wR_factor_gt 0.0564
_refine_ls_wR_factor_ref 0.0588
_reflns_Friedel_coverage 0.000
_reflns_Friedel_fraction_full .
_reflns_Friedel_fraction_max .
_reflns_number_gt 3331
_reflns_number_total 3710
_reflns_threshold_expression 'I > 2\s(I)'
_cod_data_source_file ICA-2015-424-329-335-2.cif
_cod_data_source_block twin4_a
_cod_database_code 1518980
_shelx_space_group_comment
;
The symmetry employed for this shelxl refinement is uniquely defined
by the following loop, which should always be used as a source of
symmetry information in preference to the above space-group names.
They are only intended as comments.
;
_shelxl_version_number 2013-4

loop_
_space_group_symop_operation_xyz
'x, y, z'
'-x+1/2, y+1/2, -z+1/2'
'-x, -y, -z'
'x-1/2, -y-1/2, z-1/2'

loop_
_atom_site_label
_atom_site_type_symbol
_atom_site_fract_x
_atom_site_fract_y
_atom_site_fract_z
_atom_site_U_iso_or_equiv
_atom_site_adp_type
_atom_site_occupancy
_atom_site_site_symmetry_order
_atom_site_calc_flag
_atom_site_refinement_flags_posn
_atom_site_refinement_flags_adp
_atom_site_refinement_flags_occupancy
_atom_site_disorder_assembly
_atom_site_disorder_group
I2 I 0.74021(6) 0.27632(3) 0.94849(3) 0.00887(9) Uani 1 1 d . U . . .
I6 I 0.88341(6) 0.40896(3) 1.25106(3) 0.01072(10) Uani 1 1 d . U . . .
I1 I 1.18850(6) 0.27651(3) 0.91103(4) 0.01058(10) Uani 1 1 d . U . . .
I3 I 1.33749(6) 0.39938(3) 1.22705(4) 0.00989(9) Uani 1 1 d . U . . .
I7 I 1.5000 0.5000 1.0000 0.01359(14) Uani 1 2 d S U P . .
I5 I 0.54811(6) 0.35131(3) 0.68466(4) 0.01270(10) Uani 1 1 d . U . . .
I4 I 1.02399(6) 0.35596(4) 0.62790(4) 0.01541(11) Uani 1 1 d . U . . .
Tc4 Tc 0.88907(7) 0.42304(4) 1.05036(4) 0.00671(11) Uani 1 1 d . U . . .
Tc2 Tc 1.03577(7) 0.42825(4) 0.82141(4) 0.00705(11) Uani 1 1 d . U . . .
Tc3 Tc 0.77548(7) 0.43133(4) 0.84279(4) 0.00631(11) Uani 1 1 d . U . . .
Tc1 Tc 1.15226(7) 0.41919(4) 1.03294(4) 0.00674(11) Uani 1 1 d . U . . .
K1 K 0.3391(4) 0.5030(2) 0.5015(3) 0.0169(7) Uani 0.5 1 d . U P . .

loop_
_atom_site_aniso_label
_atom_site_aniso_U_11
_atom_site_aniso_U_22
_atom_site_aniso_U_33
_atom_site_aniso_U_23
_atom_site_aniso_U_13
_atom_site_aniso_U_12
I2 0.0106(2) 0.0065(2) 0.0093(2) 0.00061(16) 0.00150(16) -0.00209(16)
I6 0.0123(2) 0.0116(2) 0.0090(2) 0.00146(16) 0.00392(16) -0.00225(17)
I1 0.0109(2) 0.0078(2) 0.0126(2) -0.00215(16) 0.00151(17) 0.00242(16)
I3 0.0103(2) 0.0084(2) 0.0101(2) 0.00219(16) 0.00033(16) 0.00144(16)
I7 0.0107(3) 0.0131(3) 0.0183(3) 0.0015(3) 0.0061(3) -0.0006(2)
I5 0.0129(2) 0.0117(2) 0.0111(2) 0.00025(17) -0.00304(17) -0.00329(17)
I4 0.0127(2) 0.0210(3) 0.0131(2) -0.00846(19) 0.00413(18) -0.00123(19)
Tc4 0.0075(3) 0.0059(2) 0.0066(2) 0.0005(2) 0.0012(2) -0.0003(2)
Tc2 0.0068(2) 0.0072(3) 0.0073(3) -0.0011(2) 0.0018(2) -0.0003(2)
Tc3 0.0064(2) 0.0059(2) 0.0065(2) 0.00027(19) 0.00105(19) -0.0001(2)
Tc1 0.0074(2) 0.0054(2) 0.0072(2) -0.00024(19) 0.0012(2) 0.0005(2)
K1 0.0138(15) 0.0204(17) 0.0171(16) 0.0168(14) 0.0044(13) 0.0067(13)

loop_
_atom_type_symbol
_atom_type_description
_atom_type_scat_dispersion_real
_atom_type_scat_dispersion_imag
_atom_type_scat_source
Tc Tc -1.4390 0.7593 'International Tables Vol C Tables 4.2.6.8 and 6.1.1.4'
I I -0.4742 1.8119 'International Tables Vol C Tables 4.2.6.8 and 6.1.1.4'
K K 0.2009 0.2494 'International Tables Vol C Tables 4.2.6.8 and 6.1.1.4'

loop_
_geom_angle_atom_site_label_1
_geom_angle_atom_site_label_2
_geom_angle_atom_site_label_3
_geom_angle
_geom_angle_site_symmetry_1
_geom_angle_site_symmetry_3
Tc4 I2 Tc3 60.53(2) . .
Tc4 I6 Tc2 61.41(2) . 3_767
Tc2 I1 Tc1 61.95(2) . .
Tc1 I3 Tc3 60.18(2) . 3_767
Tc1 I3 K1 137.08(5) . 1_656
Tc3 I3 K1 84.35(5) 3_767 1_656
Tc1 I7 Tc1 180.0 3_867 .
Tc3 I5 K1 114.37(7) . .
Tc3 I5 K1 92.86(6) . 3_666
K1 I5 K1 43.77(10) . 3_666
Tc2 I4 K1 94.96(6) . 3_666
Tc2 I4 K1 106.81(6) . 1_655
K1 I4 K1 90.90(7) 3_666 1_655
Tc1 Tc4 Tc1 90.99(3) . 3_767
Tc1 Tc4 I2 105.45(3) . .
Tc1 Tc4 I2 120.11(3) 3_767 .
Tc1 Tc4 I6 109.03(3) . .
Tc1 Tc4 I6 118.19(3) 3_767 .
I2 Tc4 I6 109.87(2) . .
Tc1 Tc4 Tc3 91.04(3) . .
Tc1 Tc4 Tc3 62.24(2) 3_767 .
I2 Tc4 Tc3 60.34(2) . .
I6 Tc4 Tc3 159.77(3) . .
Tc1 Tc4 Tc2 89.74(3) . 3_767
Tc1 Tc4 Tc2 62.93(2) 3_767 3_767
I2 Tc4 Tc2 164.15(3) . 3_767
I6 Tc4 Tc2 59.53(2) . 3_767
Tc3 Tc4 Tc2 125.17(3) . 3_767
Tc3 Tc2 I1 108.80(3) . .
Tc3 Tc2 I6 109.94(3) . 3_767
I1 Tc2 I6 139.74(3) . 3_767
Tc3 Tc2 Tc4 89.65(3) . 3_767
I1 Tc2 Tc4 110.99(3) . 3_767
I6 Tc2 Tc4 59.06(2) 3_767 3_767
Tc3 Tc2 I4 106.65(3) . .
I1 Tc2 I4 91.06(2) . .
I6 Tc2 I4 88.17(2) 3_767 .
Tc4 Tc2 I4 147.01(3) 3_767 .
Tc3 Tc2 Tc1 89.78(3) . .
I1 Tc2 Tc1 59.133(19) . .
I6 Tc2 Tc1 110.42(2) 3_767 .
Tc4 Tc2 Tc1 55.01(2) 3_767 .
I4 Tc2 Tc1 149.66(3) . .
Tc2 Tc3 I2 105.11(3) . .
Tc2 Tc3 Tc4 90.35(3) . .
I2 Tc3 Tc4 59.128(19) . .
Tc2 Tc3 Tc1 90.47(3) . 3_767
I2 Tc3 Tc1 112.84(3) . 3_767
Tc4 Tc3 Tc1 55.84(2) . 3_767
Tc2 Tc3 I3 103.60(3) . 3_767
I2 Tc3 I3 150.34(3) . 3_767
Tc4 Tc3 I3 113.66(3) . 3_767
Tc1 Tc3 I3 59.48(2) 3_767 3_767
Tc2 Tc3 I5 113.38(3) . .
I2 Tc3 I5 85.05(2) . .
Tc4 Tc3 I5 141.75(3) . .
Tc1 Tc3 I5 145.98(3) 3_767 .
I3 Tc3 I5 90.35(2) 3_767 .
Tc4 Tc1 Tc4 89.01(3) . 3_767
Tc4 Tc1 I1 108.42(3) . .
Tc4 Tc1 I1 117.39(3) 3_767 .
Tc4 Tc1 I3 104.63(3) . .
Tc4 Tc1 I3 120.34(3) 3_767 .
I1 Tc1 I3 112.45(2) . .
Tc4 Tc1 Tc3 90.11(3) . 3_767
Tc4 Tc1 Tc3 61.92(2) 3_767 3_767
I1 Tc1 Tc3 161.46(3) . 3_767
I3 Tc1 Tc3 60.33(2) . 3_767
Tc4 Tc1 Tc2 88.84(3) . .
Tc4 Tc1 Tc2 62.06(2) 3_767 .
I1 Tc1 Tc2 58.91(2) . .
I3 Tc1 Tc2 166.15(3) . .
Tc3 Tc1 Tc2 123.98(3) 3_767 .
Tc4 Tc1 I7 156.43(3) . .
Tc4 Tc1 I7 68.833(19) 3_767 .
I1 Tc1 I7 89.599(19) . .
I3 Tc1 I7 81.175(18) . .
Tc3 Tc1 I7 72.709(18) 3_767 .
Tc2 Tc1 I7 87.72(2) . .
K1 K1 I5 69.60(12) 3_666 .
K1 K1 I5 66.63(12) 3_666 3_666
I5 K1 I5 136.23(10) . 3_666
K1 K1 I4 134.84(17) 3_666 3_666
I5 K1 I4 154.94(10) . 3_666
I5 K1 I4 68.49(5) 3_666 3_666
K1 K1 I3 77.31(16) 3_666 1_454
I5 K1 I3 108.07(9) . 1_454
I5 K1 I3 62.24(5) 3_666 1_454
I4 K1 I3 86.43(7) 3_666 1_454
K1 K1 I4 135.93(17) 3_666 1_455
I5 K1 I4 67.26(5) . 1_455
I5 K1 I4 155.36(10) 3_666 1_455
I4 K1 I4 89.10(7) 3_666 1_455
I3 K1 I4 107.91(9) 1_454 1_455

loop_
_geom_bond_atom_site_label_1
_geom_bond_atom_site_label_2
_geom_bond_distance
_geom_bond_site_symmetry_2
I2 Tc4 2.6602(7) .
I2 Tc3 2.6933(7) .
I6 Tc4 2.6660(7) .
I6 Tc2 2.6790(7) 3_767
I1 Tc2 2.6693(7) .
I1 Tc1 2.6754(7) .
I3 Tc1 2.6872(7) .
I3 Tc3 2.7104(7) 3_767
I3 K1 3.918(4) 1_656
I7 Tc1 3.1341(6) 3_867
I7 Tc1 3.1341(6) .
I5 Tc3 2.7191(7) .
I5 K1 3.430(3) .
I5 K1 3.502(3) 3_666
I4 Tc2 2.7434(8) .
I4 K1 3.665(3) 3_666
I4 K1 3.936(3) 1_655
Tc4 Tc1 2.1674(8) .
Tc4 Tc1 2.5308(8) 3_767
Tc4 Tc3 2.6983(8) .
Tc4 Tc2 2.7291(8) 3_767
Tc2 Tc3 2.1611(8) .
Tc2 I6 2.6790(7) 3_767
Tc2 Tc4 2.7292(8) 3_767
Tc2 Tc1 2.7508(8) .
Tc3 Tc1 2.7065(8) 3_767
Tc3 I3 2.7104(7) 3_767
Tc1 Tc4 2.5309(8) 3_767
Tc1 Tc3 2.7064(8) 3_767
K1 K1 2.585(7) 3_666
K1 I5 3.502(3) 3_666
K1 I4 3.665(3) 3_666
K1 I3 3.918(4) 1_454
K1 I4 3.936(3) 1_455
